data_2101058
loop_
_publ_author_name
'Tonogaki, M.'
'Kawata, T.'
'Ohba, S.'
'Iwata, Y.'
'Shibuya, I.'

_publ_section_title
;
 Electron-density distribution in crystals of <i>p</i>-nitrobenzene
 derivatives
;
_journal_issue 6
_journal_name_full 'Acta Crystallographica Section B'
_journal_page_first 1031
_journal_page_last 1039
_journal_paper_doi 10.1107/S0108768193005130
_journal_volume 49
_journal_year 1993
_chemical_formula_moiety 'C6 H4 N2 O4'
_chemical_formula_sum 'C6 H4 N2 O4'
_chemical_formula_weight 168.1
_space_group_IT_number 14
_space_group_name_Hall '-P 2yn'
_space_group_name_H-M_alt 'P 1 21/n 1'
_symmetry_cell_setting monoclinic
_symmetry_space_group_name_Hall '-P 2yn'
_symmetry_space_group_name_H-M 'P 1 21/n 1'
_cell_angle_alpha 90.
_cell_angle_beta 92.116(8)
_cell_angle_gamma 90.
_cell_formula_units_Z 2
_cell_length_a 10.941(2)
_cell_length_b 5.3813(5)
_cell_length_c 5.6684(4)
_cell_volume 333.51(7)
_diffrn_radiation_type Mo
_diffrn_radiation_wavelength 0.70926
_exptl_absorpt_coefficient_mu 0.14
_exptl_crystal_density_diffrn 1.67
_cod_data_source_file as0633.cif
_cod_data_source_block as0633a
_cod_database_code 2101058

loop_
_space_group_symop_id
_space_group_symop_operation_xyz
1 x,y,z
2 -x+1/2,y+1/2,-z+1/2
3 -x,-y,-z
4 x+1/2,-y+1/2,z+1/2

loop_
_atom_site_label
_atom_site_fract_x
_atom_site_fract_y
_atom_site_fract_z
O(1) .12327(4) .46411(9) .38947(9)
O(2) .22211(4) .48358(8) .06472(8)
N .14335(3) .39430(6) .18830(7)
C(1) .06864(3) .18934(6) .08987(7)
C(2) -.03256(4) .11346(7) .21224(7)
C(3) .10316(4) .08109(7) -.12015(7)
H(2) -.0542(9) .1934(17) .3586(15)
H(3) .1725(9) .134(2) -.1967(17)

loop_
_geom_angle_atom_site_label_1
_geom_angle_atom_site_label_2
_geom_angle_atom_site_label_3
_geom_angle
O(1) N O(2) 124.28(4)
O(1) N C(1) 117.76(4)
O(2) N C(1) 117.96(4)
N C(1) C(2) 118.23(3)
N C(1) C(3) 118.32(3)
C(2) C(1) C(3) 123.44(3)
C(1) C(2) C(3) 118.39(4)
C(1) C(3) C(2) 118.17(4)

loop_
_geom_bond_atom_site_label_1
_geom_bond_atom_site_label_2
_geom_bond_distance
O(1) N 1.2281(6)
O(2) N 1.2283(6)
N C(1) 1.4705(5)
C(1) C(2) 1.3894(6)
C(1) C(3) 1.3901(6)
C(2) C(3) 1.3912(6)
